data_7010931
loop_
_publ_author_name
'Antun Greguric'
'Ivan D. Greguric'
'Trevor W. Hambley'
'Janice R. Aldrich-Wright'
'J. Grant Collins'

_publ_section_title
;
 Minor groove intercalation of \D-[Ru(Me2phen)2dppz]2+ to the
 hexanucleotide d(GTCGAC)2
;
_journal_issue 6
_journal_name_full 'J. Chem. Soc., Dalton Trans.'
_journal_page_first 849
_journal_page_last 855
_journal_paper_doi 10.1039/b105689c
_journal_year 2002
_chemical_formula_sum 'C46 H42 Cl2 F12 N8 O2 P2 Ru'
_chemical_formula_weight 1200.799
_space_group_IT_number 14
_symmetry_cell_setting monoclinic
_symmetry_Int_Tables_number 14
_symmetry_space_group_name_Hall '-P 2yn'
_symmetry_space_group_name_H-M 'P 1 21/n 1'
_audit_creation_date 19100-05-25
_audit_creation_method 'by teXsan v1.8'
_audit_update_record
;
?
;
_cell_angle_alpha 90
_cell_angle_beta 100.736(1)
_cell_angle_gamma 90
_cell_formula_units_Z 4
_cell_length_a 14.5556(8)
_cell_length_b 16.8090(9)
_cell_length_c 19.300(1)
_cell_measurement_reflns_used 0
_cell_measurement_temperature 273.2
_cell_measurement_theta_max 56.6
_cell_measurement_theta_min 0.0
_cell_volume 4639.4(4)
_computing_cell_refinement 'MSC/AFC Diffractometer Control'
_computing_data_collection 'MSC/AFC Diffractometer Control'
_computing_data_reduction 'teXsan (MSC, 1992-1997)'
_computing_publication_material 'teXsan (MSC, 1992-1997)'
_computing_structure_refinement 'teXsan (MSC, 1992-1997)'
_computing_structure_solution
;
SHELXS86 (Sheldrick, 1985)
;
_diffrn_ambient_temperature 273.2
_diffrn_measurement_device_type unknown
_diffrn_orient_matrix_UB_11 0.00000
_diffrn_orient_matrix_UB_12 0.00000
_diffrn_orient_matrix_UB_13 0.00000
_diffrn_orient_matrix_UB_21 0.00000
_diffrn_orient_matrix_UB_22 0.00000
_diffrn_orient_matrix_UB_23 0.00000
_diffrn_orient_matrix_UB_31 0.00000
_diffrn_orient_matrix_UB_32 0.00000
_diffrn_orient_matrix_UB_33 0.00000
_diffrn_radiation_detector 'scintillation counter'
_diffrn_radiation_monochromator graphite
_diffrn_radiation_source 'X-ray tube'
_diffrn_radiation_type 'Mo K\a'
_diffrn_radiation_wavelength 0.7107
_diffrn_reflns_av_R_equivalents 0.00000
_diffrn_reflns_av_sigmaI/netI 0.040
_diffrn_reflns_limit_h_max 18
_diffrn_reflns_limit_h_min -18
_diffrn_reflns_limit_k_max 21
_diffrn_reflns_limit_k_min 0
_diffrn_reflns_limit_l_max 25
_diffrn_reflns_limit_l_min 0
_diffrn_reflns_number 11393
_diffrn_reflns_reduction_process 'Lp corrections applied'
_diffrn_reflns_theta_max 28.01
_diffrn_reflns_theta_min 1.08
_diffrn_standards_decay_% 0.00
_diffrn_standards_interval_count 0
_diffrn_standards_number 0
_exptl_absorpt_coefficient_mu 5.05
_exptl_absorpt_correction_type 'SADABS - semiempirical'
_exptl_crystal_colour colour
_exptl_crystal_density_diffrn 1.719
_exptl_crystal_density_meas ?
_exptl_crystal_description needles
_exptl_crystal_F_000 2424
_exptl_crystal_size_max 0.35
_exptl_crystal_size_mid 0.11
_exptl_crystal_size_min 0.09
_refine_diff_density_max 0.68
_refine_diff_density_min -0.46
_refine_ls_extinction_method none
_refine_ls_goodness_of_fit_all 3.964
_refine_ls_goodness_of_fit_ref 4.629
_refine_ls_hydrogen_treatment noref
_refine_ls_matrix_type full
_refine_ls_number_constraints 0
_refine_ls_number_parameters 658
_refine_ls_number_reflns 7861
_refine_ls_number_restraints 0
_refine_ls_R_factor_all 0.0783
_refine_ls_R_factor_gt 0.0497
_refine_ls_shift/su_max 0.0736
_refine_ls_shift/su_mean 0.0114
_refine_ls_structure_factor_coef F
_refine_ls_weighting_details 'w = 1/[\s^2^(Fo)]'
_refine_ls_weighting_scheme sigma
_refine_ls_wR_factor_all 0.0507
_refine_ls_wR_factor_ref 0.0495
_reflns_number_gt 7861
_reflns_number_total 11393
_reflns_threshold_expression I>2.50\s(I)
_cod_data_source_file b105689c.txt
_cod_data_source_block twh350_in_P2(1)/n_
_cod_original_sg_symbol_H-M 'P 21/n     '
_cod_original_formula_sum C46H42Cl2F12N8O2P2Ru1
_cod_database_code 7010931

loop_
_symmetry_equiv_pos_as_xyz
'   +x,   +y,   +z'
1/2-x,1/2+y,1/2-z
'   -x,   -y,   -z'
1/2+x,1/2-y,1/2+z

loop_
_atom_site_label
_atom_site_fract_x
_atom_site_fract_y
_atom_site_fract_z
_atom_site_U_iso_or_equiv
_atom_site_occupancy
_atom_site_refinement_flags
_atom_site_adp_type
_atom_site_calc_flag
_atom_site_calc_attached_atom
Ru(1) 0.82157(2) 0.81370(2) 0.20307(1) 0.04631(9) 1.000 . Uani d ?
P(1) 1.2343(1) 0.72607(9) 0.36902(7) 0.0818(5) 1.000 . Uani d ?
P(2) 0.2865(1) 0.5950(1) 0.01532(7) 0.0887(5) 1.000 . Uani d ?
F(1) 1.2810(5) 0.6866(3) 0.3113(2) 0.155(2) 0.800 . Uani d ?
F(1') 1.152(2) 0.713(1) 0.405(1) 0.116(6) 0.200 . Uiso d ?
F(2) 1.3081(2) 0.6964(2) 0.4341(2) 0.132(1) 1.000 . Uani d ?
F(3) 1.1856(4) 0.7716(5) 0.4240(2) 0.161(2) 0.800 . Uani d ?
F(3') 1.244(1) 0.811(1) 0.3854(9) 0.080(5) 0.200 . Uiso d ?
F(4) 1.1573(2) 0.7567(2) 0.3049(2) 0.139(1) 1.000 . Uani d ?
F(5) 1.2947(4) 0.8027(3) 0.3622(3) 0.151(2) 0.800 . Uani d ?
F(5') 1.328(1) 0.728(2) 0.344(1) 0.125(7) 0.200 . Uiso d ?
F(6) 1.1733(6) 0.6506(5) 0.3738(3) 0.198(3) 0.800 . Uani d ?
F(6') 1.235(1) 0.636(1) 0.355(1) 0.087(5) 0.200 . Uiso d ?
F(7) 0.1947(3) 0.6396(3) 0.0130(3) 0.221(2) 1.000 . Uani d ?
F(8) 0.2718(3) 0.5770(3) -0.0630(2) 0.215(2) 1.000 . Uani d ?
F(9) 0.3801(3) 0.5469(2) 0.0238(2) 0.157(2) 1.000 . Uani d ?
F(10) 0.3061(3) 0.6161(3) 0.0947(2) 0.187(2) 1.000 . Uani d ?
F(11) 0.3436(3) 0.6708(2) 0.0049(2) 0.179(2) 1.000 . Uani d ?
F(12) 0.2395(4) 0.5182(3) 0.0293(4) 0.266(3) 1.000 . Uani d ?
O(1) 0.0486(9) 0.4350(7) 0.0387(6) 0.177(5) 0.500 . Uiso d ?
O(2) 0.3746(7) 0.2771(6) 0.5537(5) 0.185(4) 0.500 . Uiso d ?
O(3) 0.015(1) 0.476(1) 0.025(1) 0.150(7) 0.200 . Uiso d ?
O(4) 0.524(1) 0.2251(9) 0.5479(8) 0.165(6) 0.500 . Uiso d ?
O(5) -0.019(1) 0.517(1) 0.051(1) 0.198(8) 0.300 . Uiso d ?
N(1) 0.8417(2) 0.7285(2) 0.2827(1) 0.0474(9) 1.000 . Uani d ?
N(2) 0.9336(2) 0.7496(2) 0.1781(1) 0.0456(9) 1.000 . Uani d ?
N(3) 1.1215(2) 0.5166(2) 0.2480(2) 0.058(1) 1.000 . Uani d ?
N(4) 1.0255(2) 0.4967(2) 0.3628(2) 0.059(1) 1.000 . Uani d ?
N(5) 0.7153(2) 0.7343(2) 0.1573(2) 0.052(1) 1.000 . Uani d ?
N(6) 0.7072(2) 0.8627(2) 0.2394(1) 0.053(1) 1.000 . Uani d ?
N(7) 0.8119(2) 0.8987(2) 0.1212(2) 0.052(1) 1.000 . Uani d ?
N(8) 0.9326(2) 0.8916(2) 0.2461(2) 0.055(1) 1.000 . Uani d ?
C(1) 0.7957(3) 0.7189(3) 0.3359(2) 0.063(1) 1.000 . Uani d ?
C(2) 0.8124(3) 0.6585(3) 0.3845(2) 0.071(2) 1.000 . Uani d ?
C(3) 0.8813(3) 0.6045(2) 0.3800(2) 0.066(1) 1.000 . Uani d ?
C(4) 0.9324(3) 0.6111(2) 0.3255(2) 0.048(1) 1.000 . Uani d ?
C(5) 0.9099(2) 0.6744(2) 0.2780(2) 0.044(1) 1.000 . Uani d ?
C(6) 0.9606(2) 0.6863(2) 0.2209(2) 0.044(1) 1.000 . Uani d ?
C(7) 1.0335(2) 0.6344(2) 0.2121(2) 0.046(1) 1.000 . Uani d ?
C(8) 1.0814(3) 0.6510(2) 0.1574(2) 0.059(1) 1.000 . Uani d ?
C(9) 1.0566(3) 0.7156(2) 0.1153(2) 0.064(1) 1.000 . Uani d ?
C(10) 0.9819(3) 0.7632(2) 0.1268(2) 0.059(1) 1.000 . Uani d ?
C(11) 1.0065(3) 0.5561(2) 0.3169(2) 0.050(1) 1.000 . Uani d ?
C(12) 1.0560(3) 0.5669(2) 0.2597(2) 0.050(1) 1.000 . Uani d ?
C(13) 1.0939(3) 0.4455(2) 0.3523(2) 0.060(1) 1.000 . Uani d ?
C(14) 1.1408(3) 0.4553(2) 0.2948(2) 0.063(1) 1.000 . Uani d ?
C(15) 1.1179(3) 0.3803(3) 0.3996(2) 0.078(2) 1.000 . Uani d ?
C(16) 1.1840(4) 0.3280(3) 0.3875(3) 0.091(2) 1.000 . Uani d ?
C(17) 1.2290(4) 0.3364(3) 0.3296(3) 0.095(2) 1.000 . Uani d ?
C(18) 1.2094(3) 0.3978(3) 0.2843(3) 0.078(2) 1.000 . Uani d ?
C(19) 0.7139(3) 0.6772(2) 0.1076(2) 0.061(1) 1.000 . Uani d ?
C(20) 0.6360(4) 0.6256(3) 0.0912(3) 0.087(2) 1.000 . Uani d ?
C(21) 0.5634(4) 0.6297(3) 0.1253(4) 0.100(2) 1.000 . Uani d ?
C(22) 0.5620(3) 0.6873(3) 0.1768(3) 0.082(2) 1.000 . Uani d ?
C(23) 0.6391(3) 0.7410(3) 0.1896(2) 0.061(1) 1.000 . Uani d ?
C(24) 0.6351(3) 0.8080(3) 0.2338(2) 0.060(1) 1.000 . Uani d ?
C(25) 0.5579(3) 0.8175(3) 0.2683(3) 0.077(2) 1.000 . Uani d ?
C(26) 0.5567(4) 0.8868(4) 0.3079(3) 0.092(2) 1.000 . Uani d ?
C(27) 0.6230(4) 0.9418(3) 0.3097(2) 0.080(2) 1.000 . Uani d ?
C(28) 0.6976(3) 0.9304(3) 0.2737(2) 0.063(1) 1.000 . Uani d ?
C(29) 0.4877(4) 0.6972(4) 0.2146(4) 0.106(2) 1.000 . Uani d ?
C(30) 0.4853(4) 0.7585(4) 0.2577(3) 0.107(2) 1.000 . Uani d ?
C(31) 0.7902(3) 0.6697(2) 0.0677(2) 0.075(2) 1.000 . Uani d ?
C(32) 0.7673(3) 0.9942(3) 0.2744(2) 0.084(2) 1.000 . Uani d ?
C(33) 0.7441(3) 0.9113(2) 0.0640(2) 0.061(1) 1.000 . Uani d ?
C(34) 0.7574(4) 0.9667(3) 0.0121(2) 0.089(2) 1.000 . Uani d ?
C(35) 0.8375(5) 1.0092(3) 0.0170(3) 0.099(2) 1.000 . Uani d ?
C(36) 0.9073(4) 1.0009(3) 0.0778(3) 0.085(2) 1.000 . Uani d ?
C(37) 0.8904(3) 0.9458(2) 0.1291(2) 0.063(1) 1.000 . Uani d ?
C(38) 0.9559(3) 0.9396(2) 0.1942(3) 0.065(1) 1.000 . Uani d ?
C(39) 1.0370(4) 0.9875(3) 0.2047(3) 0.085(2) 1.000 . Uani d ?
C(40) 1.0963(4) 0.9842(3) 0.2707(5) 0.107(2) 1.000 . Uani d ?
C(41) 1.0713(4) 0.9392(3) 0.3217(3) 0.095(2) 1.000 . Uani d ?
C(42) 0.9883(3) 0.8932(3) 0.3095(3) 0.069(2) 1.000 . Uani d ?
C(43) 0.9921(6) 1.0456(3) 0.0894(4) 0.117(3) 1.000 . Uani d ?
C(44) 1.0540(5) 1.0394(4) 0.1487(4) 0.113(3) 1.000 . Uani d ?
C(45) 0.6531(3) 0.8699(3) 0.0558(2) 0.076(2) 1.000 . Uani d ?
C(46) 0.9631(3) 0.8493(3) 0.3703(2) 0.089(2) 1.000 . Uani d ?
H(1) 0.7482 0.7564 0.3404 0.075 1.000 . Uiso c ?
H(2) 0.7766 0.6543 0.4207 0.085 1.000 . Uiso c ?
H(3) 0.8944 0.5628 0.4136 0.079 1.000 . Uiso c ?
H(4) 1.1310 0.6175 0.1495 0.070 1.000 . Uiso c ?
H(5) 1.0896 0.7281 0.0787 0.077 1.000 . Uiso c ?
H(6) 0.9647 0.8074 0.0966 0.070 1.000 . Uiso c ?
H(7) 1.0881 0.3737 0.4390 0.094 1.000 . Uiso c ?
H(12) 1.2410 0.4029 0.2456 0.094 1.000 . Uiso c ?
H(13) 0.6348 0.5871 0.0550 0.104 1.000 . Uiso c ?
H(14) 0.5130 0.5931 0.1143 0.120 1.000 . Uiso c ?
H(15) 0.5081 0.8949 0.3339 0.110 1.000 . Uiso c ?
H(16) 0.6199 0.9893 0.3358 0.096 1.000 . Uiso c ?
H(17) 0.4387 0.6590 0.2089 0.128 1.000 . Uiso c ?
H(18) 0.4345 0.7634 0.2819 0.128 1.000 . Uiso c ?
H(19) 0.8470 0.6585 0.0993 0.090 1.000 . Uiso c ?
H(20) 0.7765 0.6276 0.0345 0.090 1.000 . Uiso c ?
H(21) 0.7963 0.7181 0.0436 0.090 1.000 . Uiso c ?
H(22) 0.8274 0.9748 0.2951 0.100 1.000 . Uiso c ?
H(23) 0.7677 1.0109 0.2274 0.100 1.000 . Uiso c ?
H(24) 0.7516 1.0380 0.3011 0.100 1.000 . Uiso c ?
H(25) 0.7088 0.9745 -0.0276 0.107 1.000 . Uiso c ?
H(26) 0.8464 1.0441 -0.0199 0.119 1.000 . Uiso c ?
H(27) 1.1532 1.0134 0.2793 0.128 1.000 . Uiso c ?
H(28) 1.1103 0.9382 0.3670 0.114 1.000 . Uiso c ?
H(29) 1.0044 1.0806 0.0537 0.140 1.000 . Uiso c ?
H(30) 1.1102 1.0695 0.1546 0.135 1.000 . Uiso c ?
H(31) 0.6237 0.8830 0.0943 0.091 1.000 . Uiso c ?
H(32) 0.6143 0.8861 0.0130 0.091 1.000 . Uiso c ?
H(33) 0.6628 0.8140 0.0550 0.091 1.000 . Uiso c ?
H(34) 0.9052 0.8686 0.3794 0.107 1.000 . Uiso c ?
H(35) 0.9576 0.7942 0.3595 0.107 1.000 . Uiso c ?
H(36) 1.0105 0.8570 0.4108 0.107 1.000 . Uiso c ?
H(37) 1.2002 0.2846 0.4189 0.110 1.000 . Uiso c ?
H(38) 1.2742 0.2981 0.3222 0.114 1.000 . Uiso c ?

loop_
_atom_site_aniso_label
_atom_site_aniso_U_11
_atom_site_aniso_U_22
_atom_site_aniso_U_33
_atom_site_aniso_U_12
_atom_site_aniso_U_13
_atom_site_aniso_U_23
Ru(1) 0.0509(2) 0.0464(2) 0.0421(2) 0.0039(2) 0.0101(1) -0.0018(2)
P(1) 0.093(1) 0.077(1) 0.0764(9) -0.0089(8) 0.0193(9) -0.0087(8)
P(2) 0.093(1) 0.096(1) 0.078(1) -0.0098(9) 0.0199(8) -0.0253(8)
F(1) 0.198(6) 0.172(5) 0.109(3) 0.057(4) 0.060(4) -0.023(4)
F(2) 0.148(3) 0.099(2) 0.128(3) 0.009(2) -0.027(2) 0.022(2)
F(3) 0.128(4) 0.253(6) 0.096(3) 0.039(4) 0.004(3) -0.084(4)
F(4) 0.138(3) 0.165(3) 0.096(2) 0.023(2) -0.025(2) -0.023(2)
F(5) 0.145(5) 0.110(4) 0.185(5) -0.054(4) -0.006(4) 0.041(3)
F(6) 0.272(8) 0.200(6) 0.104(4) -0.176(6) -0.007(4) 0.005(4)
F(7) 0.140(4) 0.294(6) 0.233(5) 0.114(4) 0.046(4) -0.030(4)
F(8) 0.176(4) 0.375(7) 0.079(2) 0.028(4) -0.019(2) -0.068(3)
F(9) 0.130(3) 0.152(3) 0.176(3) 0.032(3) -0.004(3) -0.023(3)
F(10) 0.257(5) 0.222(4) 0.092(2) -0.056(4) 0.057(3) -0.037(3)
F(11) 0.260(5) 0.098(3) 0.217(4) -0.024(3) 0.145(4) -0.011(3)
F(12) 0.234(5) 0.141(4) 0.471(9) -0.098(4) 0.189(6) -0.083(5)
N(1) 0.046(2) 0.060(2) 0.038(2) 0.006(2) 0.013(1) 0.001(2)
N(2) 0.055(2) 0.042(2) 0.043(2) -0.001(1) 0.017(2) -0.002(1)
N(3) 0.049(2) 0.048(2) 0.076(2) 0.004(2) 0.011(2) -0.007(2)
N(4) 0.068(2) 0.049(2) 0.055(2) 0.007(2) 0.003(2) 0.000(2)
N(5) 0.057(2) 0.045(2) 0.050(2) 0.002(2) 0.002(2) 0.007(2)
N(6) 0.052(2) 0.059(2) 0.047(2) 0.012(2) 0.007(2) -0.001(2)
N(7) 0.067(2) 0.041(2) 0.051(2) 0.002(2) 0.019(2) -0.003(2)
N(8) 0.049(2) 0.052(2) 0.066(2) 0.006(2) 0.015(2) -0.017(2)
C(1) 0.054(3) 0.085(3) 0.049(2) 0.020(2) 0.012(2) 0.007(2)
C(2) 0.072(3) 0.096(3) 0.050(2) 0.019(3) 0.027(2) 0.019(2)
C(3) 0.075(3) 0.073(3) 0.051(2) 0.013(2) 0.015(2) 0.016(2)
C(4) 0.051(2) 0.049(2) 0.043(2) 0.002(2) 0.010(2) 0.001(2)
C(5) 0.042(2) 0.052(2) 0.039(2) 0.001(2) 0.008(2) -0.005(2)
C(6) 0.044(2) 0.043(2) 0.045(2) -0.004(2) 0.012(2) -0.007(2)
C(7) 0.046(2) 0.042(2) 0.054(2) -0.003(2) 0.014(2) -0.009(2)
C(8) 0.055(3) 0.056(3) 0.070(3) -0.001(2) 0.023(2) -0.012(2)
C(9) 0.073(3) 0.056(3) 0.073(3) -0.005(2) 0.040(2) -0.007(2)
C(10) 0.079(3) 0.043(2) 0.060(3) -0.003(2) 0.028(2) 0.001(2)
C(11) 0.051(2) 0.049(2) 0.048(2) -0.001(2) 0.003(2) -0.005(2)
C(12) 0.044(2) 0.047(2) 0.057(2) -0.003(2) 0.008(2) -0.009(2)
C(13) 0.059(3) 0.049(3) 0.066(3) 0.004(2) -0.004(2) -0.003(2)
C(14) 0.050(3) 0.049(3) 0.087(3) 0.000(2) 0.003(2) -0.008(2)
C(15) 0.089(4) 0.063(3) 0.075(3) 0.011(3) -0.003(3) 0.005(2)
C(16) 0.094(4) 0.067(3) 0.101(4) 0.025(3) -0.012(3) 0.006(3)
C(17) 0.071(4) 0.071(4) 0.134(5) 0.023(3) -0.001(3) 0.001(3)
C(18) 0.054(3) 0.063(3) 0.117(4) 0.012(2) 0.015(3) -0.006(3)
C(19) 0.075(3) 0.044(2) 0.058(3) 0.002(2) -0.008(2) 0.003(2)
C(20) 0.095(4) 0.055(3) 0.093(4) -0.002(3) -0.028(3) -0.006(3)
C(21) 0.080(4) 0.069(4) 0.135(5) -0.015(3) -0.024(4) 0.016(4)
C(22) 0.060(3) 0.073(3) 0.106(4) 0.001(3) -0.002(3) 0.028(3)
C(23) 0.052(3) 0.061(3) 0.065(3) 0.000(2) 0.001(2) 0.019(2)
C(24) 0.051(3) 0.074(3) 0.053(2) 0.014(2) 0.006(2) 0.018(2)
C(25) 0.055(3) 0.103(4) 0.076(3) 0.024(3) 0.021(3) 0.034(3)
C(26) 0.072(4) 0.139(5) 0.068(3) 0.053(4) 0.023(3) 0.025(4)
C(27) 0.072(4) 0.109(4) 0.058(3) 0.044(3) 0.009(3) -0.001(3)
C(28) 0.063(3) 0.076(3) 0.047(2) 0.022(2) 0.000(2) -0.003(2)
C(29) 0.058(4) 0.105(5) 0.152(6) -0.003(3) 0.009(4) 0.054(4)
C(30) 0.059(4) 0.138(6) 0.129(5) 0.023(4) 0.035(4) 0.062(4)
C(31) 0.102(4) 0.065(3) 0.052(2) 0.009(3) -0.004(3) -0.016(2)
C(32) 0.087(4) 0.080(3) 0.077(3) 0.030(3) -0.003(3) -0.029(3)
C(33) 0.087(4) 0.049(3) 0.051(2) 0.014(2) 0.019(3) 0.001(2)
C(34) 0.148(5) 0.064(3) 0.060(3) 0.028(3) 0.032(3) 0.013(3)
C(35) 0.163(6) 0.063(3) 0.086(4) 0.009(4) 0.063(4) 0.016(3)
C(36) 0.121(5) 0.056(3) 0.093(4) -0.006(3) 0.057(4) -0.001(3)
C(37) 0.083(3) 0.044(2) 0.069(3) 0.001(2) 0.031(3) -0.007(2)
C(38) 0.064(3) 0.046(3) 0.091(3) -0.001(2) 0.031(3) -0.019(3)
C(39) 0.073(4) 0.064(3) 0.127(5) -0.008(3) 0.039(4) -0.029(3)
C(40) 0.058(4) 0.073(4) 0.188(7) -0.009(3) 0.021(4) -0.049(4)
C(41) 0.067(4) 0.079(4) 0.128(5) 0.005(3) -0.009(3) -0.038(4)
C(42) 0.056(3) 0.066(3) 0.079(3) 0.013(2) -0.001(3) -0.026(3)
C(43) 0.158(7) 0.066(4) 0.152(6) -0.022(4) 0.097(5) -0.009(4)
C(44) 0.115(6) 0.073(4) 0.172(7) -0.034(4) 0.083(5) -0.026(5)
C(45) 0.088(4) 0.071(3) 0.062(3) 0.016(3) -0.003(3) 0.014(2)
C(46) 0.086(4) 0.110(4) 0.063(3) 0.011(3) -0.008(3) -0.029(3)

loop_
_atom_type_symbol
_atom_type_oxidation_number
_atom_type_number_in_cell
_atom_type_scat_dispersion_real
_atom_type_scat_dispersion_imag
_atom_type_scat_source
C 0 91 0.002 0.002
;International Tables for Crystallography
(1992, Vol. C, Tables 4.2.6.8 and 6.1.1.1)
;
H 0 91 0.000 0.000
;International Tables for Crystallography
(1992, Vol. C, Table 6.1.1.2)
;
Ru 0 91 -1.420 0.836
;International Tables for Crystallography
(1992, Vol. C, Tables 4.2.6.8 and 6.1.1.1)
;
Cl 0 91 0.132 0.159
;International Tables for Crystallography
(1992, Vol. C, Tables 4.2.6.8 and 6.1.1.1)
;
N 0 91 0.004 0.003
;International Tables for Crystallography
(1992, Vol. C, Tables 4.2.6.8 and 6.1.1.1)
;
P 0 91 0.090 0.095
;International Tables for Crystallography
(1992, Vol. C, Tables 4.2.6.8 and 6.1.1.1)
;
F 0 91 0.014 0.010
;International Tables for Crystallography
(1992, Vol. C, Tables 4.2.6.8 and 6.1.1.1)
;
O 0 91 0.008 0.006
;International Tables for Crystallography
(1992, Vol. C, Tables 4.2.6.8 and 6.1.1.1)
;

loop_
_geom_angle_atom_site_label_1
_geom_angle_atom_site_label_2
_geom_angle_atom_site_label_3
_geom_angle
_geom_angle_site_symmetry_1
_geom_angle_site_symmetry_2
_geom_angle_site_symmetry_3
_geom_angle_publ_flag
N(1) Ru(1) N(2) 78.8(1) . . . yes
N(1) Ru(1) N(5) 82.3(1) . . . yes
N(1) Ru(1) N(6) 92.0(1) . . . yes
N(1) Ru(1) N(7) 175.6(1) . . . yes
N(1) Ru(1) N(8) 98.2(1) . . . yes
N(2) Ru(1) N(5) 96.9(1) . . . yes
N(2) Ru(1) N(6) 170.6(1) . . . yes
N(2) Ru(1) N(7) 97.0(1) . . . yes
N(2) Ru(1) N(8) 80.7(1) . . . yes
N(5) Ru(1) N(6) 79.7(1) . . . yes
N(5) Ru(1) N(7) 99.9(1) . . . yes
N(5) Ru(1) N(8) 177.4(1) . . . yes
N(6) Ru(1) N(7) 92.2(1) . . . yes
N(6) Ru(1) N(8) 102.8(1) . . . yes
N(7) Ru(1) N(8) 79.4(1) . . . yes
F(1) P(1) F(1') 139(1) . . . yes
F(1) P(1) F(2) 96.4(3) . . . yes
F(1) P(1) F(3) 175.9(3) . . . yes
F(1) P(1) F(3') 122.1(8) . . . yes
F(1) P(1) F(4) 85.4(2) . . . yes
F(1) P(1) F(5) 88.0(4) . . . yes
F(1) P(1) F(5') 41.4(8) . . . yes
F(1) P(1) F(6) 91.4(4) . . . yes
F(1) P(1) F(6') 55.9(7) . . . yes
F(1') P(1) F(2) 94.0(8) . . . yes
F(1') P(1) F(3) 43.2(9) . . . yes
F(1') P(1) F(3') 96(1) . . . yes
F(1') P(1) F(4) 84.3(8) . . . yes
F(1') P(1) F(5) 132(1) . . . yes
F(1') P(1) F(5') 168(1) . . . yes
F(1') P(1) F(6) 48.8(8) . . . yes
F(1') P(1) F(6') 88(1) . . . yes
F(2) P(1) F(3) 86.7(2) . . . yes
F(2) P(1) F(3') 96.5(7) . . . yes
F(2) P(1) F(4) 178.1(2) . . . yes
F(2) P(1) F(5) 91.0(2) . . . yes
F(2) P(1) F(5') 74.9(8) . . . yes
F(2) P(1) F(6) 90.4(3) . . . yes
F(2) P(1) F(6') 78.7(7) . . . yes
F(3) P(1) F(3') 54.6(6) . . . yes
F(3) P(1) F(4) 91.5(2) . . . yes
F(3) P(1) F(5) 89.2(4) . . . yes
F(3) P(1) F(5') 138(1) . . . yes
F(3) P(1) F(6) 91.3(4) . . . yes
F(3) P(1) F(6') 127.7(8) . . . yes
F(3') P(1) F(4) 83.0(7) . . . yes
F(3') P(1) F(5) 35.7(6) . . . yes
F(3') P(1) F(5') 90(1) . . . yes
F(3') P(1) F(6) 144.5(8) . . . yes
F(3') P(1) F(6') 174.1(9) . . . yes
F(4) P(1) F(5) 89.6(2) . . . yes
F(4) P(1) F(5') 106.9(8) . . . yes
F(4) P(1) F(6) 89.0(3) . . . yes
F(4) P(1) F(6') 102.0(7) . . . yes
F(5) P(1) F(5') 54.3(9) . . . yes
F(5) P(1) F(6) 178.5(3) . . . yes
F(5) P(1) F(6') 140.2(7) . . . yes
F(5') P(1) F(6) 126(1) . . . yes
F(5') P(1) F(6') 86(1) . . . yes
F(6) P(1) F(6') 39.7(6) . . . yes
F(7) P(2) F(8) 96.2(3) . . . yes
F(7) P(2) F(9) 175.4(3) . . . yes
F(7) P(2) F(10) 85.2(2) . . . yes
F(7) P(2) F(11) 94.6(3) . . . yes
F(7) P(2) F(12) 90.1(3) . . . yes
F(8) P(2) F(9) 87.7(2) . . . yes
F(8) P(2) F(10) 176.9(3) . . . yes
F(8) P(2) F(11) 90.8(3) . . . yes
F(8) P(2) F(12) 91.3(3) . . . yes
F(9) P(2) F(10) 91.0(2) . . . yes
F(9) P(2) F(11) 87.7(2) . . . yes
F(9) P(2) F(12) 87.4(3) . . . yes
F(10) P(2) F(11) 86.3(2) . . . yes
F(10) P(2) F(12) 91.5(3) . . . yes
F(11) P(2) F(12) 174.6(3) . . . yes
P(1) F(1) F(5') 68(1) . . . yes
P(1) F(1) F(6') 61.6(7) . . . yes
F(5') F(1) F(6') 110(1) . . . yes
P(1) F(1') F(3) 72(1) . . . yes
P(1) F(1') F(6) 68(1) . . . yes
F(3) F(1') F(6) 138(2) . . . yes
P(1) F(3) F(1') 65(1) . . . yes
P(1) F(3) F(3') 58.6(7) . . . yes
F(1') F(3) F(3') 120(1) . . . yes
P(1) F(3') F(3) 66.8(8) . . . yes
P(1) F(3') F(5) 79(1) . . . yes
F(3) F(3') F(5) 142(2) . . . yes
P(1) F(5) F(3') 66(1) . . . yes
P(1) F(5) F(5') 60.8(8) . . . yes
F(3') F(5) F(5') 126(2) . . . yes
P(1) F(5') F(1) 71(1) . . . yes
P(1) F(5') F(5) 65(1) . . . yes
F(1) F(5') F(5) 120(2) . . . yes
P(1) F(6) F(1') 63(1) . . . yes
P(1) F(6) F(6') 69(1) . . . yes
F(1') F(6) F(6') 131(2) . . . yes
P(1) F(6') F(1) 62.5(8) . . . yes
P(1) F(6') F(6) 71(1) . . . yes
F(1) F(6') F(6) 125(2) . . . yes
O(3) O(1) O(5) 25(2) . . . yes
O(1) O(3) O(3) 147(4) . . 3_565 yes
O(1) O(3) O(5) 134(3) . . . yes
O(1) O(3) O(5) 104(3) . . 3_565 yes
O(3) O(3) O(5) 78(3) 3_565 . . yes
O(3) O(3) O(5) 44(1) 3_565 . 3_565 yes
O(5) O(3) O(5) 122(2) . . 3_565 yes
O(1) O(5) O(3) 21(1) . . . yes
O(1) O(5) O(3) 79(2) . . 3_565 yes
O(3) O(5) O(3) 58(2) . . 3_565 yes
Ru(1) N(1) C(1) 128.9(2) . . . yes
Ru(1) N(1) C(5) 114.5(2) . . . yes
C(1) N(1) C(5) 116.6(3) . . . yes
Ru(1) N(2) C(6) 114.4(2) . . . yes
Ru(1) N(2) C(10) 128.8(3) . . . yes
C(6) N(2) C(10) 116.8(3) . . . yes
C(12) N(3) C(14) 115.8(3) . . . yes
C(11) N(4) C(13) 116.3(3) . . . yes
Ru(1) N(5) C(19) 131.2(3) . . . yes
Ru(1) N(5) C(23) 110.4(3) . . . yes
C(19) N(5) C(23) 118.1(4) . . . yes
Ru(1) N(6) C(24) 110.6(3) . . . yes
Ru(1) N(6) C(28) 131.6(3) . . . yes
C(24) N(6) C(28) 117.1(4) . . . yes
Ru(1) N(7) C(33) 130.7(3) . . . yes
Ru(1) N(7) C(37) 111.5(3) . . . yes
C(33) N(7) C(37) 117.8(4) . . . yes
Ru(1) N(8) C(38) 110.4(3) . . . yes
Ru(1) N(8) C(42) 131.1(3) . . . yes
C(38) N(8) C(42) 117.7(4) . . . yes
N(1) C(1) C(2) 124.2(3) . . . yes
N(1) C(1) H(1) 117.9 . . . no
C(2) C(1) H(1) 117.9 . . . no
C(1) C(2) C(3) 119.1(3) . . . yes
C(1) C(2) H(2) 120.4 . . . no
C(3) C(2) H(2) 120.4 . . . no
C(2) C(3) C(4) 119.6(4) . . . yes
C(2) C(3) H(3) 120.2 . . . no
C(4) C(3) H(3) 120.2 . . . no
C(3) C(4) C(5) 117.2(3) . . . yes
C(3) C(4) C(11) 123.0(3) . . . yes
C(5) C(4) C(11) 119.8(3) . . . yes
N(1) C(5) C(4) 123.3(3) . . . yes
N(1) C(5) C(6) 116.0(3) . . . yes
C(4) C(5) C(6) 120.7(3) . . . yes
N(2) C(6) C(5) 116.1(3) . . . yes
N(2) C(6) C(7) 123.4(3) . . . yes
C(5) C(6) C(7) 120.5(3) . . . yes
C(6) C(7) C(8) 117.4(3) . . . yes
C(6) C(7) C(12) 119.5(3) . . . yes
C(8) C(7) C(12) 123.2(3) . . . yes
C(7) C(8) C(9) 119.7(3) . . . yes
C(7) C(8) H(4) 120.1 . . . no
C(9) C(8) H(4) 120.2 . . . no
C(8) C(9) C(10) 119.2(3) . . . yes
C(8) C(9) H(5) 120.4 . . . no
C(10) C(9) H(5) 120.4 . . . no
N(2) C(10) C(9) 123.5(4) . . . yes
N(2) C(10) H(6) 118.2 . . . no
C(9) C(10) H(6) 118.3 . . . no
N(4) C(11) C(4) 117.9(3) . . . yes
N(4) C(11) C(12) 122.3(3) . . . yes
C(4) C(11) C(12) 119.7(3) . . . yes
N(3) C(12) C(7) 118.2(3) . . . yes
N(3) C(12) C(11) 122.0(4) . . . yes
C(7) C(12) C(11) 119.8(3) . . . yes
N(4) C(13) C(14) 121.1(4) . . . yes
N(4) C(13) C(15) 119.3(4) . . . yes
C(14) C(13) C(15) 119.6(4) . . . yes
N(3) C(14) C(13) 122.4(4) . . . yes
N(3) C(14) C(18) 118.6(4) . . . yes
C(13) C(14) C(18) 118.9(4) . . . yes
C(13) C(15) C(16) 119.0(5) . . . yes
C(13) C(15) H(7) 120.5 . . . no
C(16) C(15) H(7) 120.5 . . . no
C(15) C(16) C(17) 121.6(5) . . . yes
C(15) C(16) H(37) 119.2 . . . no
C(17) C(16) H(37) 119.2 . . . no
C(16) C(17) C(18) 121.3(5) . . . yes
C(16) C(17) H(38) 119.3 . . . no
C(18) C(17) H(38) 119.4 . . . no
C(14) C(18) C(17) 119.6(5) . . . yes
C(14) C(18) H(12) 120.2 . . . no
C(17) C(18) H(12) 120.2 . . . no
N(5) C(19) C(20) 119.9(4) . . . yes
N(5) C(19) C(31) 121.2(4) . . . yes
C(20) C(19) C(31) 118.9(4) . . . yes
C(19) C(20) C(21) 121.9(5) . . . yes
C(19) C(20) H(13) 119.0 . . . no
C(21) C(20) H(13) 119.1 . . . no
C(20) C(21) C(22) 120.1(5) . . . yes
C(20) C(21) H(14) 119.9 . . . no
C(22) C(21) H(14) 120.0 . . . no
C(21) C(22) C(23) 116.7(5) . . . yes
C(21) C(22) C(29) 124.1(6) . . . yes
C(23) C(22) C(29) 119.1(5) . . . yes
N(5) C(23) C(22) 123.0(4) . . . yes
N(5) C(23) C(24) 117.7(4) . . . yes
C(22) C(23) C(24) 119.1(4) . . . yes
N(6) C(24) C(23) 117.2(4) . . . yes
N(6) C(24) C(25) 123.0(4) . . . yes
C(23) C(24) C(25) 119.8(4) . . . yes
C(24) C(25) C(26) 116.3(5) . . . yes
C(24) C(25) C(30) 118.8(5) . . . yes
C(26) C(25) C(30) 124.8(5) . . . yes
C(25) C(26) C(27) 120.7(5) . . . yes
C(25) C(26) H(15) 119.7 . . . no
C(27) C(26) H(15) 119.6 . . . no
C(26) C(27) C(28) 121.0(5) . . . yes
C(26) C(27) H(16) 119.5 . . . no
C(28) C(27) H(16) 119.5 . . . no
N(6) C(28) C(27) 121.4(4) . . . yes
N(6) C(28) C(32) 119.2(4) . . . yes
C(27) C(28) C(32) 119.3(4) . . . yes
C(22) C(29) C(30) 121.5(6) . . . yes
C(22) C(29) H(17) 119.3 . . . no
C(30) C(29) H(17) 119.2 . . . no
C(25) C(30) C(29) 121.4(5) . . . yes
C(25) C(30) H(18) 119.3 . . . no
C(29) C(30) H(18) 119.3 . . . no
C(19) C(31) H(19) 109.5 . . . no
C(19) C(31) H(20) 109.5 . . . no
C(19) C(31) H(21) 109.5 . . . no
H(19) C(31) H(20) 109.5 . . . no
H(19) C(31) H(21) 109.5 . . . no
H(20) C(31) H(21) 109.5 . . . no
C(28) C(32) H(22) 109.4 . . . no
C(28) C(32) H(23) 109.5 . . . no
C(28) C(32) H(24) 109.5 . . . no
H(22) C(32) H(23) 109.5 . . . no
H(22) C(32) H(24) 109.5 . . . no
H(23) C(32) H(24) 109.5 . . . no
N(7) C(33) C(34) 120.5(4) . . . yes
N(7) C(33) C(45) 121.1(4) . . . yes
C(34) C(33) C(45) 118.4(4) . . . yes
C(33) C(34) C(35) 122.0(5) . . . yes
C(33) C(34) H(25) 119.0 . . . no
C(35) C(34) H(25) 119.0 . . . no
C(34) C(35) C(36) 118.9(5) . . . yes
C(34) C(35) H(26) 120.5 . . . no
C(36) C(35) H(26) 120.6 . . . no
C(35) C(36) C(37) 117.2(5) . . . yes
C(35) C(36) C(43) 123.2(6) . . . yes
C(37) C(36) C(43) 119.6(6) . . . yes
N(7) C(37) C(36) 123.3(5) . . . yes
N(7) C(37) C(38) 117.4(4) . . . yes
C(36) C(37) C(38) 119.3(5) . . . yes
N(8) C(38) C(37) 117.9(4) . . . yes
N(8) C(38) C(39) 122.8(5) . . . yes
C(37) C(38) C(39) 119.1(5) . . . yes
C(38) C(39) C(40) 117.7(5) . . . yes
C(38) C(39) C(44) 119.5(6) . . . yes
C(40) C(39) C(44) 122.7(6) . . . yes
C(39) C(40) C(41) 118.9(5) . . . yes
C(39) C(40) H(27) 120.6 . . . no
C(41) C(40) H(27) 120.6 . . . no
C(40) C(41) C(42) 121.6(5) . . . yes
C(40) C(41) H(28) 119.2 . . . no
C(42) C(41) H(28) 119.2 . . . no
N(8) C(42) C(41) 121.1(5) . . . yes
N(8) C(42) C(46) 121.0(4) . . . yes
C(41) C(42) C(46) 117.9(5) . . . yes
C(36) C(43) C(44) 121.7(6) . . . yes
C(36) C(43) H(29) 119.1 . . . no
C(44) C(43) H(29) 119.2 . . . no
C(39) C(44) C(43) 120.6(6) . . . yes
C(39) C(44) H(30) 119.7 . . . no
C(43) C(44) H(30) 119.7 . . . no
C(33) C(45) H(31) 109.5 . . . no
C(33) C(45) H(32) 109.5 . . . no
C(33) C(45) H(33) 109.4 . . . no
H(31) C(45) H(32) 109.5 . . . no
H(31) C(45) H(33) 109.5 . . . no
H(32) C(45) H(33) 109.5 . . . no
C(42) C(46) H(34) 109.5 . . . no
C(42) C(46) H(35) 109.5 . . . no
C(42) C(46) H(36) 109.5 . . . no
H(34) C(46) H(35) 109.4 . . . no
H(34) C(46) H(36) 109.5 . . . no
H(35) C(46) H(36) 109.4 . . . no

loop_
_geom_bond_atom_site_label_1
_geom_bond_atom_site_label_2
_geom_bond_distance
_geom_bond_site_symmetry_1
_geom_bond_site_symmetry_2
_geom_bond_publ_flag
Ru(1) N(1) 2.082(3) . . yes
Ru(1) N(2) 2.084(3) . . yes
Ru(1) N(5) 2.108(3) . . yes
Ru(1) N(6) 2.092(3) . . yes
Ru(1) N(7) 2.116(3) . . yes
Ru(1) N(8) 2.125(3) . . yes
P(1) F(1) 1.558(4) . . yes
P(1) F(1') 1.50(2) . . yes
P(1) F(2) 1.574(3) . . yes
P(1) F(3) 1.579(4) . . yes
P(1) F(3') 1.47(2) . . yes
P(1) F(4) 1.594(3) . . yes
P(1) F(5) 1.579(4) . . yes
P(1) F(5') 1.52(2) . . yes
P(1) F(6) 1.561(4) . . yes
P(1) F(6') 1.55(2) . . yes
P(2) F(7) 1.525(4) . . yes
P(2) F(8) 1.516(3) . . yes
P(2) F(9) 1.567(4) . . yes
P(2) F(10) 1.547(3) . . yes
P(2) F(11) 1.555(4) . . yes
P(2) F(12) 1.508(4) . . yes
F(1) F(5') 1.09(2) . . yes
F(1) F(6') 1.45(2) . . yes
F(1') F(3) 1.14(2) . . yes
F(1') F(6) 1.27(2) . . yes
F(3) F(3') 1.40(2) . . yes
F(3') F(5) 0.94(2) . . yes
F(5) F(5') 1.41(2) . . yes
F(6) F(6') 1.06(1) . . yes
O(1) O(3) 0.85(2) . . yes
O(1) O(5) 1.74(2) . . yes
O(3) O(3) 1.28(3) . 3_565 yes
O(3) O(5) 1.04(2) . . yes
O(3) O(5) 1.48(2) . 3_565 yes
N(1) C(1) 1.336(4) . . yes
N(1) C(5) 1.361(4) . . yes
N(2) C(6) 1.360(4) . . yes
N(2) C(10) 1.336(4) . . yes
N(3) C(12) 1.325(4) . . yes
N(3) C(14) 1.364(5) . . yes
N(4) C(11) 1.329(4) . . yes
N(4) C(13) 1.359(4) . . yes
N(5) C(19) 1.355(4) . . yes
N(5) C(23) 1.375(4) . . yes
N(6) C(24) 1.384(5) . . yes
N(6) C(28) 1.338(4) . . yes
N(7) C(33) 1.353(5) . . yes
N(7) C(37) 1.375(5) . . yes
N(8) C(38) 1.376(5) . . yes
N(8) C(42) 1.336(5) . . yes
C(1) C(2) 1.373(5) . . yes
C(1) H(1) 0.95 . . no
C(2) C(3) 1.368(5) . . yes
C(2) H(2) 0.95 . . no
C(3) C(4) 1.401(5) . . yes
C(3) H(3) 0.95 . . no
C(4) C(5) 1.402(4) . . yes
C(4) C(11) 1.453(5) . . yes
C(5) C(6) 1.450(4) . . yes
C(6) C(7) 1.409(4) . . yes
C(7) C(8) 1.398(4) . . yes
C(7) C(12) 1.458(5) . . yes
C(8) C(9) 1.363(5) . . yes
C(8) H(4) 0.95 . . no
C(9) C(10) 1.400(5) . . yes
C(9) H(5) 0.95 . . no
C(10) H(6) 0.95 . . no
C(11) C(12) 1.436(5) . . yes
C(13) C(14) 1.416(5) . . yes
C(13) C(15) 1.428(5) . . yes
C(14) C(18) 1.431(5) . . yes
C(15) C(16) 1.355(6) . . yes
C(15) H(7) 0.95 . . no
C(16) C(17) 1.404(7) . . yes
C(16) H(37) 0.95 . . no
C(17) C(18) 1.348(6) . . yes
C(17) H(38) 0.95 . . no
C(18) H(12) 0.95 . . no
C(19) C(20) 1.415(6) . . yes
C(19) C(31) 1.470(5) . . yes
C(20) C(21) 1.348(7) . . yes
C(20) H(13) 0.95 . . no
C(21) C(22) 1.389(7) . . yes
C(21) H(14) 0.95 . . no
C(22) C(23) 1.426(6) . . yes
C(22) C(29) 1.423(7) . . yes
C(23) C(24) 1.421(5) . . yes
C(24) C(25) 1.417(5) . . yes
C(25) C(26) 1.396(7) . . yes
C(25) C(30) 1.436(7) . . yes
C(26) C(27) 1.331(7) . . yes
C(26) H(15) 0.95 . . no
C(27) C(28) 1.407(6) . . yes
C(27) H(16) 0.95 . . no
C(28) C(32) 1.474(6) . . yes
C(29) C(30) 1.329(7) . . yes
C(29) H(17) 0.95 . . no
C(30) H(18) 0.95 . . no
C(31) H(19) 0.95 . . no
C(31) H(20) 0.95 . . no
C(31) H(21) 0.95 . . no
C(32) H(22) 0.95 . . no
C(32) H(23) 0.95 . . no
C(32) H(24) 0.95 . . no
C(33) C(34) 1.407(5) . . yes
C(33) C(45) 1.478(6) . . yes
C(34) C(35) 1.356(7) . . yes
C(34) H(25) 0.95 . . no
C(35) C(36) 1.408(7) . . yes
C(35) H(26) 0.95 . . no
C(36) C(37) 1.412(6) . . yes
C(36) C(43) 1.426(8) . . yes
C(37) C(38) 1.431(6) . . yes
C(38) C(39) 1.412(6) . . yes
C(39) C(40) 1.400(7) . . yes
C(39) C(44) 1.446(8) . . yes
C(40) C(41) 1.344(7) . . yes
C(40) H(27) 0.95 . . no
C(41) C(42) 1.416(6) . . yes
C(41) H(28) 0.95 . . no
C(42) C(46) 1.489(6) . . yes
C(43) C(44) 1.322(8) . . yes
C(43) H(29) 0.95 . . no
C(44) H(30) 0.95 . . no
C(45) H(31) 0.95 . . no
C(45) H(32) 0.95 . . no
C(45) H(33) 0.95 . . no
C(46) H(34) 0.95 . . no
C(46) H(35) 0.95 . . no
C(46) H(36) 0.95 . . no

loop_
_geom_contact_atom_site_label_1
_geom_contact_atom_site_label_2
_geom_contact_distance
_geom_contact_site_symmetry_1
_geom_contact_site_symmetry_2
_geom_contact_publ_flag
F(1) C(44) 3.434(8) . 2_745 no
F(1) C(30) 3.539(9) . 1_655 no
F(1') C(45) 3.23(2) . 4_565 no
F(1') C(46) 3.55(2) . . no
F(1') C(11) 3.60(3) . . no
F(2) O(4) 2.74(2) . 3_766 no
F(2) C(34) 3.277(5) . 4_565 no
F(2) C(33) 3.361(5) . 4_565 no
F(2) C(31) 3.469(5) . 4_565 no
F(3) C(31) 3.067(6) . 4_565 no
F(3) C(46) 3.467(6) . . no
F(3) C(45) 3.579(9) . 4_565 no
F(3) C(19) 3.595(5) . 4_565 no
F(3') C(41) 3.36(2) . . no
F(3') O(4) 3.44(2) . 3_766 no
F(3') C(31) 3.47(2) . 4_565 no
F(4) C(7) 3.079(5) . . no
F(4) C(6) 3.239(5) . . no
F(4) C(41) 3.351(6) . . no
F(4) C(8) 3.363(5) . . no
F(4) C(42) 3.376(5) . . no
F(4) C(12) 3.556(5) . . no
F(4) C(17) 3.587(7) . 2_755 no
F(5) O(4) 2.91(2) . 3_766 no
F(5) C(18) 3.238(7) . 2_755 no
F(5) O(1) 3.49(1) . 2_655 no
F(5') O(4) 2.82(3) . 3_766 no
F(5') C(30) 3.12(2) . 1_655 no
F(5') C(44) 3.59(3) . 2_745 no
F(6) C(12) 2.889(6) . . no
F(6) C(11) 2.939(6) . . no
F(6) N(3) 3.295(8) . . no
F(6) N(4) 3.347(5) . . no
F(6) C(34) 3.361(8) . 4_565 no
F(6) C(7) 3.404(6) . . no
F(6) C(4) 3.520(8) . . no
F(6) C(45) 3.597(7) . 4_565 no
F(6') C(12) 3.11(2) . . no
F(6') N(3) 3.12(2) . . no
F(6') C(14) 3.44(2) . . no
F(6') C(34) 3.45(2) . 4_565 no
F(6') C(44) 3.49(2) . 2_745 no
F(6') C(11) 3.53(2) . . no
F(7) O(2) 2.74(1) . 2 no
F(7) C(9) 3.325(5) . 1_455 no
F(7) O(4) 3.49(2) . 2 no
F(7) C(8) 3.498(6) . 1_455 no
F(7) O(3) 3.58(2) . 3_565 no
F(8) C(27) 2.974(6) . 4_464 no
F(8) C(28) 3.139(5) . 4_464 no
F(8) C(32) 3.349(6) . 4_464 no
F(8) C(46) 3.506(7) . 4_464 no
F(9) C(21) 3.308(6) . . no
F(9) C(41) 3.448(6) . 2_645 no
F(10) C(29) 3.452(7) . . no
F(10) C(40) 3.508(8) . 2_645 no
F(10) C(16) 3.578(6) . 2_655 no
F(11) C(46) 3.402(6) . 4_464 no
F(11) C(16) 3.431(6) . 2_655 no
F(12) O(1) 3.15(1) . . no
F(12) O(3) 3.33(2) . . no
F(12) O(5) 3.34(2) . 3_565 no
O(1) O(4) 2.73(2) . 4_454 no
O(2) O(4) 2.36(2) . . no
O(2) C(2) 3.35(1) . 3_666 no
O(2) C(43) 3.44(1) . 4_465 no
O(2) C(1) 3.56(1) . 3_666 no
O(3) O(4) 3.40(3) . 4_454 no
O(4) C(9) 3.15(2) . 2_645 no
O(4) C(10) 3.42(2) . 2_645 no
O(5) C(8) 3.21(2) . 1_455 no
O(5) C(27) 3.56(2) . 2_545 no
N(3) C(26) 3.407(6) . 2_645 no
C(11) C(27) 3.391(6) . 2_645 no
C(12) C(27) 3.421(6) . 2_645 no
C(12) C(26) 3.571(6) . 2_645 no
C(13) C(26) 3.579(6) . 2_645 no
C(14) C(26) 3.377(6) . 2_645 no
C(16) C(30) 3.565(8) . 2_645 no
C(17) C(30) 3.511(7) . 2_645 no
C(18) C(40) 3.514(7) . 2_745 no
C(20) C(32) 3.498(6) . 2_645 no

loop_
_geom_torsion_atom_site_label_1
_geom_torsion_atom_site_label_2
_geom_torsion_atom_site_label_3
_geom_torsion_atom_site_label_4
_geom_torsion_site_symmetry_1
_geom_torsion_site_symmetry_2
_geom_torsion_site_symmetry_3
_geom_torsion_site_symmetry_4
_geom_torsion
_geom_torsion_publ_flag
Ru(1) N(1) C(1) C(2) . . . . 177.5(3) no
Ru(1) N(1) C(5) C(4) . . . . -178.2(3) no
Ru(1) N(1) C(5) C(6) . . . . 2.8(4) no
Ru(1) N(2) C(6) C(5) . . . . -1.7(4) no
Ru(1) N(2) C(6) C(7) . . . . 178.6(3) no
Ru(1) N(2) C(10) C(9) . . . . 179.8(3) no
Ru(1) N(5) C(19) C(20) . . . . 173.2(3) no
Ru(1) N(5) C(19) C(31) . . . . -9.7(5) no
Ru(1) N(5) C(23) C(22) . . . . -170.9(3) no
Ru(1) N(5) C(23) C(24) . . . . 13.7(4) no
Ru(1) N(6) C(24) C(23) . . . . -16.4(4) no
Ru(1) N(6) C(24) C(25) . . . . 165.5(3) no
Ru(1) N(6) C(28) C(27) . . . . -162.4(3) no
Ru(1) N(6) C(28) C(32) . . . . 16.9(5) no
Ru(1) N(7) C(33) C(34) . . . . -173.2(3) no
Ru(1) N(7) C(33) C(45) . . . . 9.4(5) no
Ru(1) N(7) C(37) C(36) . . . . 172.3(3) no
Ru(1) N(7) C(37) C(38) . . . . -10.0(4) no
Ru(1) N(8) C(38) C(37) . . . . 16.6(4) no
Ru(1) N(8) C(38) C(39) . . . . -168.9(3) no
Ru(1) N(8) C(42) C(41) . . . . 165.5(3) no
Ru(1) N(8) C(42) C(46) . . . . -17.0(6) no
P(1) F(1) F(5') F(5) . . . . -44(2) no
P(1) F(1) F(6') F(6) . . . . 36(2) no
P(1) F(1') F(3) F(3') . . . . 20(1) no
P(1) F(1') F(6) F(6') . . . . 17(2) no
P(1) F(3) F(1') F(6) . . . . 17(2) no
P(1) F(3) F(3') F(5) . . . . -26(3) no
P(1) F(3') F(3) F(1') . . . . -21(2) no
P(1) F(3') F(5) F(5') . . . . -11(2) no
P(1) F(5) F(3') F(3) . . . . 24(2) no
P(1) F(5) F(5') F(1) . . . . 46(2) no
P(1) F(5') F(1) F(6') . . . . -46(1) no
P(1) F(5') F(5) F(3') . . . . 11(2) no
P(1) F(6) F(1') F(3) . . . . -17(3) no
P(1) F(6) F(6') F(1) . . . . -33(1) no
P(1) F(6') F(1) F(5') . . . . 49(2) no
P(1) F(6') F(6) F(1') . . . . -16(2) no
F(1) P(1) F(1') F(3) . . . . -174.6(4) no
F(1) P(1) F(1') F(6) . . . . 17(2) no
F(1) P(1) F(3) F(1') . . . . 122(5) no
F(1) P(1) F(3) F(3') . . . . -38(5) no
F(1) P(1) F(3') F(3) . . . . 177.0(4) no
F(1) P(1) F(3') F(5) . . . . -19(2) no
F(1) P(1) F(5) F(3') . . . . 164(1) no
F(1) P(1) F(5) F(5') . . . . -26(1) no
F(1) P(1) F(5') F(5) . . . . 139(2) no
F(1) P(1) F(6) F(1') . . . . -169(1) no
F(1) P(1) F(6) F(6') . . . . 25(1) no
F(1) P(1) F(6') F(6) . . . . -150(2) no
F(1) F(5') P(1) F(1') . . . . 98(7) no
F(1) F(5') P(1) F(2) . . . . 119(1) no
F(1) F(5') P(1) F(3) . . . . -173.9(5) no
F(1) F(5') P(1) F(3') . . . . -144(1) no
F(1) F(5') P(1) F(4) . . . . -62(1) no
F(1) F(5') P(1) F(5) . . . . -139(2) no
F(1) F(5') P(1) F(6) . . . . 40(2) no
F(1) F(5') P(1) F(6') . . . . 39(1) no
F(1) F(5') F(5) F(3') . . . . 57(3) no
F(1) F(6') P(1) F(1') . . . . 160(1) no
F(1) F(6') P(1) F(2) . . . . -105.9(6) no
F(1) F(6') P(1) F(3) . . . . 177.4(4) no
F(1) F(6') P(1) F(3') . . . . -71.9(1) no
F(1) F(6') P(1) F(4) . . . . 75.9(6) no
F(1) F(6') P(1) F(5) . . . . -28(1) no
F(1) F(6') P(1) F(5') . . . . -30.5(9) no
F(1) F(6') P(1) F(6) . . . . 150(2) no
F(1) F(6') F(6) F(1') . . . . -49(3) no
F(1') P(1) F(1) F(5') . . . . -162(2) no
F(1') P(1) F(1) F(6') . . . . -32(2) no
F(1') P(1) F(3) F(3') . . . . -160(2) no
F(1') P(1) F(3') F(3) . . . . 13(1) no
F(1') P(1) F(3') F(5) . . . . 177(1) no
F(1') P(1) F(5) F(3') . . . . -3(2) no
F(1') P(1) F(5) F(5') . . . . 167(2) no
F(1') P(1) F(5') F(5) . . . . -123(7) no
F(1') P(1) F(6) F(6') . . . . -167(2) no
F(1') P(1) F(6') F(6) . . . . 10(1) no
F(1') F(3) P(1) F(2) . . . . -99(1) no
F(1') F(3) P(1) F(3') . . . . 160(2) no
F(1') F(3) P(1) F(4) . . . . 80(1) no
F(1') F(3) P(1) F(5) . . . . 170(1) no
F(1') F(3) P(1) F(5') . . . . -163(2) no
F(1') F(3) P(1) F(6) . . . . -9(1) no
F(1') F(3) P(1) F(6') . . . . -26(2) no
F(1') F(3) F(3') F(5) . . . . -47(4) no
F(1') F(6) P(1) F(2) . . . . 95(1) no
F(1') F(6) P(1) F(3) . . . . 8(1) no
F(1') F(6) P(1) F(3') . . . . -7(2) no
F(1') F(6) P(1) F(4) . . . . -83(1) no
F(1') F(6) P(1) F(5) . . . . -104.7(2) no
F(1') F(6) P(1) F(5') . . . . 167(2) no
F(1') F(6) P(1) F(6') . . . . 167(2) no
F(2) P(1) F(1) F(5') . . . . -58(1) no
F(2) P(1) F(1) F(6') . . . . 71.6(8) no
F(2) P(1) F(1') F(3) . . . . 81(1) no
F(2) P(1) F(1') F(6) . . . . -87.0(9) no
F(2) P(1) F(3) F(3') . . . . 100.3(8) no
F(2) P(1) F(3') F(3) . . . . -81.3(6) no
F(2) P(1) F(3') F(5) . . . . 83(1) no
F(2) P(1) F(5) F(3') . . . . -100(1) no
F(2) P(1) F(5) F(5') . . . . 70(1) no
F(2) P(1) F(5') F(5) . . . . -102.5(7) no
F(2) P(1) F(6) F(6') . . . . -72(1) no
F(2) P(1) F(6') F(6) . . . . 105(1) no
F(3) P(1) F(1) F(5') . . . . 80(5) no
F(3) P(1) F(1) F(6') . . . . -150(5) no
F(3) P(1) F(1') F(6) . . . . -168(2) no
F(3) P(1) F(3') F(5) . . . . 164(2) no
F(3) P(1) F(5) F(3') . . . . -13(1) no
F(3) P(1) F(5) F(5') . . . . 157(1) no
F(3) P(1) F(5') F(5) . . . . -35(2) no
F(3) P(1) F(6) F(6') . . . . -158(1) no
F(3) P(1) F(6') F(6) . . . . 28(2) no
F(3) F(1') P(1) F(3') . . . . -16(1) no
F(3) F(1') P(1) F(4) . . . . -98(1) no
F(3) F(1') P(1) F(5) . . . . -14(2) no
F(3) F(1') P(1) F(5') . . . . 101(6) no
F(3) F(1') P(1) F(6) . . . . 168(2) no
F(3) F(1') P(1) F(6') . . . . 159(1) no
F(3) F(1') F(6) F(6') . . . . -1(4) no
F(3) F(3') P(1) F(4) . . . . 96.9(6) no
F(3) F(3') P(1) F(5) . . . . -164(2) no
F(3) F(3') P(1) F(5') . . . . -156(1) no
F(3) F(3') P(1) F(6) . . . . 19(2) no
F(3) F(3') P(1) F(6') . . . . -115(10) no
F(3) F(3') F(5) F(5') . . . . 14(4) no
F(3') P(1) F(1) F(5') . . . . 43(2) no
F(3') P(1) F(1) F(6') . . . . 173(1) no
F(3') P(1) F(1') F(6) . . . . 176(1) no
F(3') P(1) F(5) F(5') . . . . 170(2) no
F(3') P(1) F(5') F(5) . . . . -6(1) no
F(3') P(1) F(6) F(6') . . . . -173(2) no
F(3') P(1) F(6') F(6) . . . . 139(10) no
F(3') F(3) P(1) F(4) . . . . -80.3(8) no
F(3') F(3) P(1) F(5) . . . . 9.3(9) no
F(3') F(3) P(1) F(5') . . . . 37(2) no
F(3') F(3) P(1) F(6) . . . . -169.4(9) no
F(3') F(3) P(1) F(6') . . . . 173(1) no
F(3') F(3) F(1') F(6) . . . . 37(4) no
F(3') F(5) P(1) F(4) . . . . 79(1) no
F(3') F(5) P(1) F(5') . . . . -170(2) no
F(3') F(5) P(1) F(6) . . . . 100.0(2) no
F(3') F(5) P(1) F(6') . . . . -173(2) no
F(4) P(1) F(1) F(5') . . . . 122(1) no
F(4) P(1) F(1) F(6') . . . . -107.8(8) no
F(4) P(1) F(1') F(6) . . . . 94(1) no
F(4) P(1) F(3') F(5) . . . . -99(1) no
F(4) P(1) F(5) F(5') . . . . -111(1) no
F(4) P(1) F(5') F(5) . . . . 76.8(8) no
F(4) P(1) F(6) F(6') . . . . 110(1) no
F(4) P(1) F(6') F(6) . . . . -74(1) no
F(5) P(1) F(1) F(5') . . . . 32(1) no
F(5) P(1) F(1) F(6') . . . . 162.4(8) no
F(5) P(1) F(1') F(6) . . . . 178.1(4) no
F(5) P(1) F(6) F(6') . . . . 88.7(2) no
F(5) P(1) F(6') F(6) . . . . -177.7(5) no
F(5) F(3') P(1) F(5') . . . . 8(1) no
F(5) F(3') P(1) F(6) . . . . -177.5(5) no
F(5) F(3') P(1) F(6') . . . . 49.2(1) no
F(5) F(5') P(1) F(6) . . . . 178.2(4) no
F(5) F(5') P(1) F(6') . . . . 178(1) no
F(5) F(5') F(1) F(6') . . . . -90(2) no
F(5') P(1) F(1) F(6') . . . . 130(2) no
F(5') P(1) F(1') F(6) . . . . -67(7) no
F(5') P(1) F(6) F(6') . . . . 0(2) no
F(5') P(1) F(6') F(6) . . . . 180(1) no
F(5') F(1) P(1) F(6) . . . . -149(1) no
F(5') F(1) P(1) F(6') . . . . -130(2) no
F(5') F(1) F(6') F(6) . . . . 85(2) no
F(5') F(5) P(1) F(6) . . . . -89.8(2) no
F(5') F(5) P(1) F(6') . . . . -3(2) no
F(6) P(1) F(1) F(6') . . . . -18.9(9) no
F(6) F(1') P(1) F(6') . . . . -9(1) no
O(1) O(3) O(3) O(1) . . 3_565 3_565 180.0000 no
O(1) O(3) O(3) O(5) . . 3_565 . -174(7) no
O(1) O(3) O(3) O(5) . . 3_565 3_565 6(7) no
O(1) O(3) O(5) O(3) . . . 3_565 176(5) no
O(1) O(3) O(5) O(3) . . 3_565 3_565 -177(4) no
O(1) O(5) O(3) O(3) . . . 3_565 -176(5) no
O(1) O(5) O(3) O(5) . . . 3_565 -176(5) no
O(1) O(5) O(3) O(3) . . 3_565 . 2(2) no
O(1) O(5) O(3) O(5) . . 3_565 3_565 2(2) no
O(3) O(3) O(1) O(5) . 3_565 3_565 3_565 -172(10) no
O(3) O(5) O(3) O(5) . . 3_565 3_565 0.0000 no
O(3) O(5) O(3) O(5) . 3_565 3_565 . 0.0000 no
O(5) O(3) O(3) O(5) . . 3_565 3_565 180.0000 no
O(5) O(3) O(5) O(3) . . 3_565 3_565 0.0000 no
O(5) O(3) O(3) O(5) . 3_565 . 3_565 -180.0000 no
O(5) O(3) O(5) O(3) . 3_565 3_565 . 0.0000 no
N(1) Ru(1) N(2) C(6) . . . . 2.4(2) no
N(1) Ru(1) N(2) C(10) . . . . -176.7(3) no
N(1) Ru(1) N(5) C(19) . . . . -98.0(3) no
N(1) Ru(1) N(5) C(23) . . . . 76.4(2) no
N(1) Ru(1) N(6) C(24) . . . . -63.9(2) no
N(1) Ru(1) N(6) C(28) . . . . 106.4(3) no
N(1) Ru(1) N(7) C(33) . . . . 134(1) no
N(1) Ru(1) N(7) C(37) . . . . -43(2) no
N(1) Ru(1) N(8) C(38) . . . . 159.8(2) no
N(1) Ru(1) N(8) C(42) . . . . -9.8(3) no
N(1) C(1) C(2) C(3) . . . . 1.0(7) no
N(1) C(5) C(4) C(3) . . . . -0.1(5) no
N(1) C(5) C(4) C(11) . . . . -179.8(3) no
N(1) C(5) C(6) N(2) . . . . -0.8(4) no
N(1) C(5) C(6) C(7) . . . . 179.0(3) no
N(2) Ru(1) N(1) C(1) . . . . 179.1(3) no
N(2) Ru(1) N(1) C(5) . . . . -2.8(2) no
N(2) Ru(1) N(5) C(19) . . . . -20.3(3) no
N(2) Ru(1) N(5) C(23) . . . . 154.1(2) no
N(2) Ru(1) N(6) C(24) . . . . -51.8(8) no
N(2) Ru(1) N(6) C(28) . . . . 118.5(7) no
N(2) Ru(1) N(7) C(33) . . . . 113.0(3) no
N(2) Ru(1) N(7) C(37) . . . . -64.9(2) no
N(2) Ru(1) N(8) C(38) . . . . 82.6(2) no
N(2) Ru(1) N(8) C(42) . . . . -87.0(3) no
N(2) C(6) C(5) C(4) . . . . -179.7(3) no
N(2) C(6) C(7) C(8) . . . . 1.8(5) no
N(2) C(6) C(7) C(12) . . . . -178.5(3) no
N(2) C(10) C(9) C(8) . . . . 1.1(6) no
N(3) C(12) C(7) C(6) . . . . 176.5(3) no
N(3) C(12) C(7) C(8) . . . . -3.8(5) no
N(3) C(12) C(11) N(4) . . . . 2.3(5) no
N(3) C(12) C(11) C(4) . . . . -177.3(3) no
N(3) C(14) C(13) N(4) . . . . 1.1(6) no
N(3) C(14) C(13) C(15) . . . . -179.6(4) no
N(3) C(14) C(18) C(17) . . . . -179.4(4) no
N(4) C(11) C(4) C(3) . . . . 0.5(5) no
N(4) C(11) C(4) C(5) . . . . -179.8(3) no
N(4) C(11) C(12) C(7) . . . . -178.4(3) no
N(4) C(13) C(14) C(18) . . . . -177.3(4) no
N(4) C(13) C(15) C(16) . . . . 177.8(4) no
N(5) Ru(1) N(1) C(1) . . . . -82.3(3) no
N(5) Ru(1) N(1) C(5) . . . . 95.8(3) no
N(5) Ru(1) N(2) C(6) . . . . -78.3(2) no
N(5) Ru(1) N(2) C(10) . . . . 102.6(3) no
N(5) Ru(1) N(6) C(24) . . . . 17.9(2) no
N(5) Ru(1) N(6) C(28) . . . . -171.8(3) no
N(5) Ru(1) N(7) C(33) . . . . 14.7(3) no
N(5) Ru(1) N(7) C(37) . . . . -163.2(2) no
N(5) Ru(1) N(8) C(38) . . . . 58(3) no
N(5) Ru(1) N(8) C(42) . . . . -111(3) no
N(5) C(19) C(20) C(21) . . . . -2.3(7) no
N(5) C(23) C(22) C(21) . . . . -4.5(6) no
N(5) C(23) C(22) C(29) . . . . 177.8(4) no
N(5) C(23) C(24) N(6) . . . . 1.8(5) no
N(5) C(23) C(24) C(25) . . . . 180.0(3) no
N(6) Ru(1) N(1) C(1) . . . . -2.9(3) no
N(6) Ru(1) N(1) C(5) . . . . 175.2(2) no
N(6) Ru(1) N(2) C(6) . . . . -9.9(8) no
N(6) Ru(1) N(2) C(10) . . . . 170.9(6) no
N(6) Ru(1) N(5) C(19) . . . . 168.5(3) no
N(6) Ru(1) N(5) C(23) . . . . -17.0(2) no
N(6) Ru(1) N(7) C(33) . . . . -65.2(3) no
N(6) Ru(1) N(7) C(37) . . . . 116.8(2) no
N(6) Ru(1) N(8) C(38) . . . . -106.2(2) no
N(6) Ru(1) N(8) C(42) . . . . 84.1(3) no
N(6) C(24) C(23) C(22) . . . . -173.8(3) no
N(6) C(24) C(25) C(26) . . . . 1.2(6) no
N(6) C(24) C(25) C(30) . . . . 178.3(4) no
N(6) C(28) C(27) C(26) . . . . -3.5(7) no
N(7) Ru(1) N(1) C(1) . . . . 157(1) no
N(7) Ru(1) N(1) C(5) . . . . -24(2) no
N(7) Ru(1) N(2) C(6) . . . . -179.2(2) no
N(7) Ru(1) N(2) C(10) . . . . 1.6(3) no
N(7) Ru(1) N(5) C(19) . . . . 78.1(3) no
N(7) Ru(1) N(5) C(23) . . . . -107.4(2) no
N(7) Ru(1) N(6) C(24) . . . . 117.6(2) no
N(7) Ru(1) N(6) C(28) . . . . -72.1(3) no
N(7) Ru(1) N(8) C(38) . . . . -16.4(2) no
N(7) Ru(1) N(8) C(42) . . . . 174.0(3) no
N(7) C(33) C(34) C(35) . . . . 0.1(7) no
N(7) C(37) C(36) C(35) . . . . 2.4(6) no
N(7) C(37) C(36) C(43) . . . . -178.0(4) no
N(7) C(37) C(38) N(8) . . . . -4.7(5) no
N(7) C(37) C(38) C(39) . . . . -179.4(3) no
N(8) Ru(1) N(1) C(1) . . . . 100.3(3) no
N(8) Ru(1) N(1) C(5) . . . . -81.6(2) no
N(8) Ru(1) N(2) C(6) . . . . 102.8(2) no
N(8) Ru(1) N(2) C(10) . . . . -76.4(3) no
N(8) Ru(1) N(5) C(19) . . . . 4(3) no
N(8) Ru(1) N(5) C(23) . . . . 178(3) no
N(8) Ru(1) N(6) C(24) . . . . -162.8(2) no
N(8) Ru(1) N(6) C(28) . . . . 7.5(4) no
N(8) Ru(1) N(7) C(33) . . . . -167.9(3) no
N(8) Ru(1) N(7) C(37) . . . . 14.2(2) no
N(8) C(38) C(37) C(36) . . . . 173.1(3) no
N(8) C(38) C(39) C(40) . . . . 1.1(6) no
N(8) C(38) C(39) C(44) . . . . -176.7(4) no
N(8) C(42) C(41) C(40) . . . . 1.4(7) no
C(1) N(1) C(5) C(4) . . . . 0.1(5) no
C(1) N(1) C(5) C(6) . . . . -178.8(3) no
C(1) C(2) C(3) C(4) . . . . -0.9(7) no
C(2) C(1) N(1) C(5) . . . . -0.6(6) no
C(2) C(3) C(4) C(5) . . . . 0.5(6) no
C(2) C(3) C(4) C(11) . . . . -179.8(4) no
C(3) C(4) C(5) C(6) . . . . 178.8(3) no
C(3) C(4) C(11) C(12) . . . . -179.8(3) no
C(4) C(5) C(6) C(7) . . . . 0.0(5) no
C(4) C(11) N(4) C(13) . . . . 178.7(3) no
C(4) C(11) C(12) C(7) . . . . 1.9(5) no
C(5) C(4) C(11) C(12) . . . . -0.1(5) no
C(5) C(6) N(2) C(10) . . . . 177.6(3) no
C(5) C(6) C(7) C(8) . . . . -177.9(3) no
C(5) C(6) C(7) C(12) . . . . 1.8(5) no
C(6) N(2) C(10) C(9) . . . . 0.7(5) no
C(6) C(5) C(4) C(11) . . . . -0.9(5) no
C(6) C(7) C(8) C(9) . . . . 0.1(5) no
C(6) C(7) C(12) C(11) . . . . -2.7(5) no
C(7) C(6) N(2) C(10) . . . . -2.2(5) no
C(7) C(8) C(9) C(10) . . . . -1.4(6) no
C(7) C(12) N(3) C(14) . . . . 178.9(3) no
C(8) C(7) C(12) C(11) . . . . 176.9(3) no
C(9) C(8) C(7) C(12) . . . . -179.6(4) no
C(11) N(4) C(13) C(14) . . . . -0.7(5) no
C(11) N(4) C(13) C(15) . . . . -180.0(3) no
C(11) C(12) N(3) C(14) . . . . -1.9(5) no
C(12) N(3) C(14) C(13) . . . . 0.3(5) no
C(12) N(3) C(14) C(18) . . . . 178.6(4) no
C(12) C(11) N(4) C(13) . . . . -0.9(5) no
C(13) C(14) C(18) C(17) . . . . -1.0(7) no
C(13) C(15) C(16) C(17) . . . . -0.1(8) no
C(14) C(13) C(15) C(16) . . . . -1.5(6) no
C(14) C(18) C(17) C(16) . . . . -0.6(8) no
C(15) C(13) C(14) C(18) . . . . 2.0(6) no
C(15) C(16) C(17) C(18) . . . . 1.2(8) no
C(19) N(5) C(23) C(22) . . . . 4.4(5) no
C(19) N(5) C(23) C(24) . . . . -171.0(3) no
C(19) C(20) C(21) C(22) . . . . 2.2(8) no
C(20) C(19) N(5) C(23) . . . . -1.0(5) no
C(20) C(21) C(22) C(23) . . . . 1.1(7) no
C(20) C(21) C(22) C(29) . . . . 178.7(5) no
C(21) C(20) C(19) C(31) . . . . -179.5(5) no
C(21) C(22) C(23) C(24) . . . . 170.8(4) no
C(21) C(22) C(29) C(30) . . . . -172.6(6) no
C(22) C(23) C(24) C(25) . . . . 4.3(6) no
C(22) C(29) C(30) C(25) . . . . -0.3(9) no
C(23) N(5) C(19) C(31) . . . . 176.2(3) no
C(23) C(22) C(29) C(30) . . . . 4.9(8) no
C(23) C(24) N(6) C(28) . . . . 171.8(3) no
C(23) C(24) C(25) C(26) . . . . -176.9(4) no
C(23) C(24) C(25) C(30) . . . . 0.2(6) no
C(24) N(6) C(28) C(27) . . . . 7.4(5) no
C(24) N(6) C(28) C(32) . . . . -173.4(4) no
C(24) C(23) C(22) C(29) . . . . -6.9(6) no
C(24) C(25) C(26) C(27) . . . . 3.0(7) no
C(24) C(25) C(30) C(29) . . . . -2.3(8) no
C(25) C(24) N(6) C(28) . . . . -6.3(5) no
C(25) C(26) C(27) C(28) . . . . -2.0(8) no
C(26) C(25) C(30) C(29) . . . . 174.5(5) no
C(26) C(27) C(28) C(32) . . . . 177.3(4) no
C(27) C(26) C(25) C(30) . . . . -173.9(5) no
C(33) N(7) C(37) C(36) . . . . -5.9(5) no
C(33) N(7) C(37) C(38) . . . . 171.8(3) no
C(33) C(34) C(35) C(36) . . . . -3.7(8) no
C(34) C(33) N(7) C(37) . . . . 4.6(5) no
C(34) C(35) C(36) C(37) . . . . 2.4(7) no
C(34) C(35) C(36) C(43) . . . . -177.1(5) no
C(35) C(34) C(33) C(45) . . . . 177.5(4) no
C(35) C(36) C(37) C(38) . . . . -175.3(4) no
C(35) C(36) C(43) C(44) . . . . 176.4(6) no
C(36) C(37) C(38) C(39) . . . . -1.6(6) no
C(36) C(43) C(44) C(39) . . . . -1(1) no
C(37) N(7) C(33) C(45) . . . . -172.8(3) no
C(37) C(36) C(43) C(44) . . . . -3.1(9) no
C(37) C(38) N(8) C(42) . . . . -172.2(3) no
C(37) C(38) C(39) C(40) . . . . 175.5(4) no
C(37) C(38) C(39) C(44) . . . . -2.3(6) no
C(38) N(8) C(42) C(41) . . . . -3.5(6) no
C(38) N(8) C(42) C(46) . . . . 174.0(4) no
C(38) C(37) C(36) C(43) . . . . 4.3(6) no
C(38) C(39) C(40) C(41) . . . . -3.2(8) no
C(38) C(39) C(44) C(43) . . . . 3.6(9) no
C(39) C(38) N(8) C(42) . . . . 2.2(5) no
C(39) C(40) C(41) C(42) . . . . 2.1(8) no
C(40) C(39) C(44) C(43) . . . . -174.1(6) no
C(40) C(41) C(42) C(46) . . . . -176.1(5) no
C(41) C(40) C(39) C(44) . . . . 174.5(5) no
